data_4027739
loop_
_publ_author_name
'Yunhui Zheng'
'Xuming Li'
'Chengfeng Ren'
'Daisy Zhang-Negrerie'
'Yunfei Du'
'Kang Zhao'

_publ_section_title
;
 Synthesis of Oxazoles from Enamides via Phenyliodine Diacetate-Mediated
 Intramolecular Oxidative Cyclization
;
_journal_name_full 'Journal of Organic Chemistry'
_journal_page_first 10353
_journal_page_last 10361
_journal_paper_doi 10.1021/jo302073e
_journal_volume 77
_journal_year 2012
_chemical_formula_sum 'C12 H11 N O3'
_chemical_formula_weight 217.22
_chemical_name_systematic
; 
 ? 
;
_space_group_IT_number 61
_symmetry_cell_setting orthorhombic
_symmetry_space_group_name_Hall '-P 2ac 2ab'
_symmetry_space_group_name_H-M 'P b c a'
_atom_sites_solution_hydrogens geom
_atom_sites_solution_primary direct
_atom_sites_solution_secondary difmap
_audit_creation_method SHELXL-97
_cell_angle_alpha 90.00
_cell_angle_beta 90.00
_cell_angle_gamma 90.00
_cell_formula_units_Z 8
_cell_length_a 13.207(3)
_cell_length_b 8.4523(18)
_cell_length_c 18.886(4)
_cell_measurement_reflns_used 6363
_cell_measurement_temperature 113(2)
_cell_measurement_theta_max 27.9
_cell_measurement_theta_min 1.5
_cell_volume 2108.2(8)
_computing_cell_refinement CrystalClear
_computing_data_collection CrystalClear
_computing_data_reduction CrystalClear
_computing_molecular_graphics 'Bruker SHELXTL'
_computing_publication_material 'CrystalStructure 3.8'
_computing_structure_refinement 'SHELXL-97 (Sheldrick, 1997)'
_computing_structure_solution 'SHELXS-97 (Sheldrick, 1990)'
_diffrn_ambient_temperature 113(2)
_diffrn_detector_area_resol_mean 14.63
_diffrn_measured_fraction_theta_full 1.000
_diffrn_measured_fraction_theta_max 1.000
_diffrn_measurement_device_type 'Rigaku Saturn CCD area detector'
_diffrn_measurement_method '\w and \f scans'
_diffrn_radiation_monochromator multilayer
_diffrn_radiation_source 'rotating anode'
_diffrn_radiation_type MoK\a
_diffrn_radiation_wavelength 0.71073
_diffrn_reflns_av_R_equivalents 0.0519
_diffrn_reflns_av_sigmaI/netI 0.0300
_diffrn_reflns_limit_h_max 17
_diffrn_reflns_limit_h_min -17
_diffrn_reflns_limit_k_max 11
_diffrn_reflns_limit_k_min -11
_diffrn_reflns_limit_l_max 24
_diffrn_reflns_limit_l_min -24
_diffrn_reflns_number 25030
_diffrn_reflns_theta_full 27.87
_diffrn_reflns_theta_max 27.87
_diffrn_reflns_theta_min 2.16
_diffrn_standards_decay_% 0
_diffrn_standards_interval_count 0
_diffrn_standards_interval_time 0
_diffrn_standards_number 0
_exptl_absorpt_coefficient_mu 0.099
_exptl_absorpt_correction_T_max 0.9882
_exptl_absorpt_correction_T_min 0.9785
_exptl_absorpt_correction_type multi-scan
_exptl_absorpt_process_details CrystalClear
_exptl_crystal_colour Colorless
_exptl_crystal_density_diffrn 1.369
_exptl_crystal_description Prism
_exptl_crystal_F_000 912
_exptl_crystal_size_max 0.22
_exptl_crystal_size_mid 0.20
_exptl_crystal_size_min 0.12
_refine_diff_density_max 0.243
_refine_diff_density_min -0.178
_refine_diff_density_rms 0.042
_refine_ls_extinction_method none
_refine_ls_goodness_of_fit_ref 1.076
_refine_ls_hydrogen_treatment constr
_refine_ls_matrix_type full
_refine_ls_number_parameters 147
_refine_ls_number_reflns 2517
_refine_ls_number_restraints 0
_refine_ls_restrained_S_all 1.076
_refine_ls_R_factor_all 0.0464
_refine_ls_R_factor_gt 0.0378
_refine_ls_shift/su_max 0.000
_refine_ls_shift/su_mean 0.000
_refine_ls_structure_factor_coef Fsqd
_refine_ls_weighting_details 'calc w=1/[\s^2^(Fo^2^)+(0.0563P)^2^+0.0813P] where P=(Fo^2^+2Fc^2^)/3'
_refine_ls_weighting_scheme calc
_refine_ls_wR_factor_gt 0.0956
_refine_ls_wR_factor_ref 0.1012
_reflns_number_gt 2185
_reflns_number_total 2517
_reflns_threshold_expression >2sigma(I)
_cod_data_source_file jo302073e_si_001.cif
_cod_data_source_block m101213h1
_cod_database_code 4027739

loop_
_symmetry_equiv_pos_as_xyz
'x, y, z'
'-x+1/2, -y, z+1/2'
'-x, y+1/2, -z+1/2'
'x+1/2, -y+1/2, -z'
'-x, -y, -z'
'x-1/2, y, -z-1/2'
'x, -y-1/2, z-1/2'
'-x-1/2, y-1/2, z'

loop_
_atom_site_label
_atom_site_type_symbol
_atom_site_fract_x
_atom_site_fract_y
_atom_site_fract_z
_atom_site_U_iso_or_equiv
_atom_site_adp_type
_atom_site_occupancy
_atom_site_symmetry_multiplicity
_atom_site_calc_flag
_atom_site_refinement_flags
O1 O 0.36575(6) 1.03618(9) 0.53701(4) 0.0214(2) Uani 1 1 d .
O2 O 0.37647(6) 0.51505(10) 0.47886(4) 0.0256(2) Uani 1 1 d .
O3 O 0.39993(6) 0.56096(9) 0.59523(4) 0.0245(2) Uani 1 1 d .
N1 N 0.37083(6) 0.84782(11) 0.45463(5) 0.0207(2) Uani 1 1 d .
C1 C 0.42851(8) 1.02819(13) 0.68184(6) 0.0234(3) Uani 1 1 d .
H1 H 0.4658 1.0996 0.6531 0.028 Uiso 1 1 calc R
C2 C 0.42872(9) 1.04619(15) 0.75488(6) 0.0293(3) Uani 1 1 d .
H2 H 0.4660 1.1301 0.7759 0.035 Uiso 1 1 calc R
C3 C 0.37466(9) 0.94201(16) 0.79725(7) 0.0315(3) Uani 1 1 d .
H3 H 0.3741 0.9550 0.8472 0.038 Uiso 1 1 calc R
C4 C 0.32159(9) 0.81908(15) 0.76628(6) 0.0285(3) Uani 1 1 d .
H4 H 0.2857 0.7464 0.7953 0.034 Uiso 1 1 calc R
C5 C 0.32011(8) 0.80077(13) 0.69336(6) 0.0236(3) Uani 1 1 d .
H5 H 0.2826 0.7168 0.6727 0.028 Uiso 1 1 calc R
C6 C 0.37360(8) 0.90540(13) 0.65041(6) 0.0200(3) Uani 1 1 d .
C7 C 0.37150(7) 0.89373(13) 0.57258(6) 0.0195(3) Uani 1 1 d .
C8 C 0.37489(7) 0.77914(13) 0.52208(6) 0.0192(2) Uani 1 1 d .
C9 C 0.38354(7) 0.60538(14) 0.52831(6) 0.0194(3) Uani 1 1 d .
C10 C 0.40520(9) 0.39192(13) 0.60661(6) 0.0254(3) Uani 1 1 d .
H10A H 0.3473 0.3407 0.5837 0.038 Uiso 1 1 calc R
H10B H 0.4037 0.3698 0.6575 0.038 Uiso 1 1 calc R
H10C H 0.4682 0.3508 0.5863 0.038 Uiso 1 1 calc R
C11 C 0.36545(8) 0.99803(14) 0.46628(6) 0.0199(3) Uani 1 1 d .
C12 C 0.35643(9) 1.13071(14) 0.41558(6) 0.0243(3) Uani 1 1 d .
H12A H 0.3658 1.0911 0.3673 0.036 Uiso 1 1 calc R
H12B H 0.4083 1.2102 0.4260 0.036 Uiso 1 1 calc R
H12C H 0.2892 1.1787 0.4199 0.036 Uiso 1 1 calc R

loop_
_atom_site_aniso_label
_atom_site_aniso_U_11
_atom_site_aniso_U_22
_atom_site_aniso_U_33
_atom_site_aniso_U_23
_atom_site_aniso_U_13
_atom_site_aniso_U_12
O1 0.0259(4) 0.0212(4) 0.0170(4) 0.0009(3) -0.0016(3) 0.0011(3)
O2 0.0326(5) 0.0234(4) 0.0209(4) -0.0043(3) -0.0008(3) -0.0010(3)
O3 0.0344(5) 0.0203(4) 0.0187(4) 0.0013(3) -0.0012(3) 0.0023(3)
N1 0.0199(5) 0.0239(5) 0.0181(5) 0.0012(4) -0.0001(3) 0.0008(4)
C1 0.0254(6) 0.0231(6) 0.0217(6) -0.0019(5) -0.0021(5) 0.0027(5)
C2 0.0310(7) 0.0332(7) 0.0238(6) -0.0074(5) -0.0059(5) 0.0021(5)
C3 0.0317(7) 0.0466(8) 0.0163(6) -0.0038(5) -0.0014(5) 0.0066(5)
C4 0.0285(6) 0.0363(7) 0.0208(6) 0.0027(5) 0.0041(5) 0.0041(5)
C5 0.0226(6) 0.0265(6) 0.0217(6) -0.0012(5) 0.0011(4) 0.0032(5)
C6 0.0198(5) 0.0227(6) 0.0175(6) -0.0021(4) -0.0010(4) 0.0056(4)
C7 0.0184(5) 0.0196(5) 0.0204(6) 0.0011(4) -0.0011(4) 0.0008(4)
C8 0.0187(6) 0.0234(6) 0.0156(5) 0.0005(4) -0.0004(4) 0.0003(4)
C9 0.0174(5) 0.0237(6) 0.0172(6) -0.0014(4) 0.0006(4) 0.0000(4)
C10 0.0305(6) 0.0191(6) 0.0265(6) 0.0034(4) 0.0030(5) 0.0010(5)
C11 0.0169(5) 0.0246(6) 0.0182(6) -0.0007(4) -0.0003(4) 0.0013(4)
C12 0.0245(6) 0.0269(6) 0.0215(6) 0.0043(5) -0.0008(4) 0.0015(5)

loop_
_atom_type_symbol
_atom_type_description
_atom_type_scat_dispersion_real
_atom_type_scat_dispersion_imag
_atom_type_scat_source
C C 0.0033 0.0016 'International Tables Vol C Tables 4.2.6.8 and 6.1.1.4'
H H 0.0000 0.0000 'International Tables Vol C Tables 4.2.6.8 and 6.1.1.4'
N N 0.0061 0.0033 'International Tables Vol C Tables 4.2.6.8 and 6.1.1.4'
O O 0.0106 0.0060 'International Tables Vol C Tables 4.2.6.8 and 6.1.1.4'

loop_
_geom_angle_atom_site_label_1
_geom_angle_atom_site_label_2
_geom_angle_atom_site_label_3
_geom_angle
C11 O1 C7 105.58(8)
C9 O3 C10 115.20(9)
C11 N1 C8 104.76(9)
C2 C1 C6 120.29(11)
C2 C1 H1 119.9
C6 C1 H1 119.9
C3 C2 C1 120.17(11)
C3 C2 H2 119.9
C1 C2 H2 119.9
C4 C3 C2 119.58(12)
C4 C3 H3 120.2
C2 C3 H3 120.2
C3 C4 C5 120.75(11)
C3 C4 H4 119.6
C5 C4 H4 119.6
C4 C5 C6 120.05(10)
C4 C5 H5 120.0
C6 C5 H5 120.0
C5 C6 C1 119.16(10)
C5 C6 C7 121.94(10)
C1 C6 C7 118.88(10)
C8 C7 O1 106.35(9)
C8 C7 C6 138.30(10)
O1 C7 C6 115.34(9)
C7 C8 N1 109.96(10)
C7 C8 C9 130.88(10)
N1 C8 C9 119.15(9)
O2 C9 O3 124.42(11)
O2 C9 C8 124.05(10)
O3 C9 C8 111.53(9)
O3 C10 H10A 109.5
O3 C10 H10B 109.5
H10A C10 H10B 109.5
O3 C10 H10C 109.5
H10A C10 H10C 109.5
H10B C10 H10C 109.5
N1 C11 O1 113.35(10)
N1 C11 C12 129.79(10)
O1 C11 C12 116.84(10)
C11 C12 H12A 109.5
C11 C12 H12B 109.5
H12A C12 H12B 109.5
C11 C12 H12C 109.5
H12A C12 H12C 109.5
H12B C12 H12C 109.5

loop_
_geom_bond_atom_site_label_1
_geom_bond_atom_site_label_2
_geom_bond_distance
O1 C11 1.3742(13)
O1 C7 1.3809(13)
O2 C9 1.2099(13)
O3 C9 1.3362(13)
O3 C10 1.4465(13)
N1 C11 1.2905(15)
N1 C8 1.4010(13)
C1 C2 1.3878(16)
C1 C6 1.3984(15)
C1 H1 0.9500
C2 C3 1.3876(18)
C2 H2 0.9500
C3 C4 1.3831(17)
C3 H3 0.9500
C4 C5 1.3860(16)
C4 H4 0.9500
C5 C6 1.3926(15)
C5 H5 0.9500
C6 C7 1.4734(15)
C7 C8 1.3600(15)
C8 C9 1.4778(17)
C10 H10A 0.9800
C10 H10B 0.9800
C10 H10C 0.9800
C11 C12 1.4794(15)
C12 H12A 0.9800
C12 H12B 0.9800
C12 H12C 0.9800

loop_
_geom_torsion_atom_site_label_1
_geom_torsion_atom_site_label_2
_geom_torsion_atom_site_label_3
_geom_torsion_atom_site_label_4
_geom_torsion
C6 C1 C2 C3 0.22(17)
C1 C2 C3 C4 0.76(17)
C2 C3 C4 C5 -1.34(17)
C3 C4 C5 C6 0.92(16)
C4 C5 C6 C1 0.07(15)
C4 C5 C6 C7 -177.94(10)
C2 C1 C6 C5 -0.64(16)
C2 C1 C6 C7 177.43(10)
C11 O1 C7 C8 0.33(10)
C11 O1 C7 C6 179.59(8)
C5 C6 C7 C8 -41.62(18)
C1 C6 C7 C8 140.37(13)
C5 C6 C7 O1 139.45(10)
C1 C6 C7 O1 -38.56(13)
O1 C7 C8 N1 -0.28(11)
C6 C7 C8 N1 -179.27(11)
O1 C7 C8 C9 178.49(10)
C6 C7 C8 C9 -0.5(2)
C11 N1 C8 C7 0.11(11)
C11 N1 C8 C9 -178.83(9)
C10 O3 C9 O2 -2.35(15)
C10 O3 C9 C8 177.54(9)
C7 C8 C9 O2 172.97(11)
N1 C8 C9 O2 -8.35(15)
C7 C8 C9 O3 -6.93(16)
N1 C8 C9 O3 171.75(9)
C8 N1 C11 O1 0.11(11)
C8 N1 C11 C12 -178.05(11)
C7 O1 C11 N1 -0.28(11)
C7 O1 C11 C12 178.13(9)

loop_
_cod_related_entry_id
_cod_related_entry_database
_cod_related_entry_code
1 ChemSpider 24212637
